data_4316545
loop_
_publ_author_name
'Hugh St. A. Elliott'
'John F. Lehmann'
'H\'el\`ene P.A. Mercier'
'H. Donald Brooke Jenkins'
'Gary J. Schrobilgen'

_publ_section_title
;
 X-ray Crystal Structures of [XeF][MF6] (M = As, Sb, Bi), [XeF][M2F11] (M
 = Sb, Bi) and Estimated Thermochemical Data and Predicted Stabilities for
 Noble-Gas Fluorocation Salts using Volume-Based Thermodynamics
;
_journal_name_full 'Inorganic Chemistry'
_journal_page_first 8504
_journal_page_last 8523
_journal_paper_doi 10.1021/ic101152x
_journal_volume 49
_journal_year 2010
_chemical_formula_moiety 'F Xe Bi2 F11'
_chemical_formula_sum 'Bi2 F12 Xe'
_chemical_formula_weight 777.26
_chemical_name_systematic
; 
 ? 
;
_space_group_IT_number 19
_symmetry_cell_setting orthorhombic
_symmetry_space_group_name_Hall 'P 2ac 2ab'
_symmetry_space_group_name_H-M 'P 21 21 21'
_atom_sites_solution_primary direct
_atom_sites_solution_secondary difmap
_audit_creation_method SHELXL-97
_cell_angle_alpha 90.00
_cell_angle_beta 90.00
_cell_angle_gamma 90.00
_cell_formula_units_Z 4
_cell_length_a 7.8615(11)
_cell_length_b 9.5683(13)
_cell_length_c 13.8900(17)
_cell_measurement_temperature 100(2)
_cell_measurement_theta_max 66.20
_cell_measurement_theta_min 0
_cell_volume 1044.8(2)
_computing_cell_refinement 'Bruker SMART'
_computing_data_collection 'Bruker SMART'
_computing_data_reduction 'Bruker SAINT'
_computing_molecular_graphics 'SHELXL-97 (Sheldrick, 1997)'
_computing_publication_material 'SHELXL-97 (Sheldrick, 1997)'
_computing_structure_refinement 'SHELXL-97 (Sheldrick, 1997)'
_computing_structure_solution 'SHELXS-97 (Sheldrick, 1990)'
_diffrn_ambient_temperature 100(2)
_diffrn_measured_fraction_theta_full 1.000
_diffrn_measured_fraction_theta_max 1.000
_diffrn_measurement_device_type 'CCD area detector'
_diffrn_measurement_method 'phi and omega scans'
_diffrn_radiation_monochromator graphite
_diffrn_radiation_source 'fine-focus sealed tube'
_diffrn_radiation_type MoK\a
_diffrn_radiation_wavelength 0.71073
_diffrn_reflns_av_R_equivalents 0.0932
_diffrn_reflns_av_sigmaI/netI 0.0819
_diffrn_reflns_limit_h_max 12
_diffrn_reflns_limit_h_min -10
_diffrn_reflns_limit_k_max 14
_diffrn_reflns_limit_k_min -12
_diffrn_reflns_limit_l_max 21
_diffrn_reflns_limit_l_min -18
_diffrn_reflns_number 23940
_diffrn_reflns_theta_full 33.10
_diffrn_reflns_theta_max 33.10
_diffrn_reflns_theta_min 2.58
_exptl_absorpt_coefficient_mu 36.966
_exptl_absorpt_correction_T_max 1
_exptl_absorpt_correction_T_min 0.2228
_exptl_absorpt_correction_type multi-scan
_exptl_absorpt_process_details 'Apex2 v2.0-2 (Bruker, 2005)'
_exptl_crystal_colour 'pale yellow'
_exptl_crystal_density_diffrn 4.941
_exptl_crystal_density_method 'not measured'
_exptl_crystal_description needle
_exptl_crystal_F_000 1312
_exptl_crystal_size_max 0.12
_exptl_crystal_size_mid 0.04
_exptl_crystal_size_min 0.04
_refine_diff_density_max 2.544
_refine_diff_density_min -2.211
_refine_diff_density_rms 0.449
_refine_ls_abs_structure_details 'Flack H D (1983), Acta Cryst. A39, 876-881'
_refine_ls_abs_structure_Flack 0.002(9)
_refine_ls_extinction_coef 0.00183(12)
_refine_ls_extinction_expression Fc^*^=kFc[1+0.001xFc^2^\l^3^/sin(2\q)]^-1/4^
_refine_ls_extinction_method SHELXL
_refine_ls_goodness_of_fit_ref 1.009
_refine_ls_matrix_type full
_refine_ls_number_parameters 137
_refine_ls_number_reflns 3967
_refine_ls_number_restraints 0
_refine_ls_restrained_S_all 1.009
_refine_ls_R_factor_all 0.0573
_refine_ls_R_factor_gt 0.0395
_refine_ls_shift/su_max 0.001
_refine_ls_shift/su_mean 0.000
_refine_ls_structure_factor_coef Fsqd
_refine_ls_weighting_details 'calc w=1/[\s^2^(Fo^2^)+(0.0183P)^2^+0.0000P] where P=(Fo^2^+2Fc^2^)/3'
_refine_ls_weighting_scheme calc
_refine_ls_wR_factor_gt 0.0714
_refine_ls_wR_factor_ref 0.0759
_reflns_number_gt 3310
_reflns_number_total 3967
_reflns_threshold_expression >2sigma(I)
_cod_data_source_file ic101152x_si_002_6.cif
_cod_data_source_block XeFBi2F11
_cod_database_code 4316545

loop_
_symmetry_equiv_pos_as_xyz
'x, y, z'
'-x+1/2, -y, z+1/2'
'-x, y+1/2, -z+1/2'
'x+1/2, -y+1/2, -z'

loop_
_atom_site_label
_atom_site_type_symbol
_atom_site_fract_x
_atom_site_fract_y
_atom_site_fract_z
_atom_site_U_iso_or_equiv
_atom_site_adp_type
_atom_site_occupancy
_atom_site_symmetry_multiplicity
_atom_site_calc_flag
_atom_site_refinement_flags
_atom_site_disorder_assembly
_atom_site_disorder_group
Bi2 Bi 0.39849(6) 0.10286(3) 0.91726(2) 0.00998(8) Uani 1 1 d . . .
Bi1 Bi 0.09758(5) 0.33859(3) 0.74005(2) 0.00864(8) Uani 1 1 d . . .
Xe Xe 0.40294(10) 0.60505(5) 0.90611(4) 0.01102(11) Uani 1 1 d . . .
F8 F 0.6002(9) 0.0192(6) 0.9761(4) 0.0196(12) Uani 1 1 d . . .
F7 F 0.1778(8) 0.1995(6) 0.8470(4) 0.0162(12) Uani 1 1 d . . .
F9 F 0.4024(10) 0.2787(5) 0.9895(4) 0.0210(12) Uani 1 1 d . . .
F12 F 0.2314(8) 0.0242(7) 1.0062(4) 0.0226(15) Uani 1 1 d . . .
F3 F -0.0781(8) 0.2068(6) 0.7039(4) 0.0153(12) Uani 1 1 d . . .
F5 F 0.0560(8) 0.4799(6) 0.6412(4) 0.0166(13) Uani 1 1 d . . .
F6 F 0.2676(8) 0.2470(7) 0.6596(4) 0.0228(14) Uani 1 1 d . . .
F4 F -0.0471(8) 0.4230(6) 0.8361(5) 0.0207(14) Uani 1 1 d . . .
F2 F 0.2962(8) 0.4564(6) 0.7958(4) 0.0165(12) Uani 1 1 d . . .
F11 F 0.3566(9) -0.0553(7) 0.8296(5) 0.0298(17) Uani 1 1 d . . .
F1 F 0.4967(8) 0.7321(7) 0.9978(4) 0.0217(16) Uani 1 1 d . . .
F10 F 0.5263(9) 0.1940(7) 0.8138(4) 0.0253(15) Uani 1 1 d . . .

loop_
_atom_site_aniso_label
_atom_site_aniso_U_11
_atom_site_aniso_U_22
_atom_site_aniso_U_33
_atom_site_aniso_U_23
_atom_site_aniso_U_13
_atom_site_aniso_U_12
Bi2 0.01031(16) 0.01177(14) 0.00785(13) 0.00056(10) -0.00130(14) 0.00037(15)
Bi1 0.00905(15) 0.01089(13) 0.00596(12) -0.00039(10) -0.00128(13) 0.00031(15)
Xe 0.0113(3) 0.0134(2) 0.0083(2) 0.00130(18) -0.0005(2) -0.0026(3)
F8 0.013(3) 0.023(3) 0.023(3) 0.007(2) -0.005(3) 0.004(3)
F7 0.008(3) 0.025(3) 0.015(3) 0.006(2) -0.001(2) 0.002(3)
F9 0.029(3) 0.013(3) 0.022(3) -0.006(2) -0.012(3) 0.004(3)
F12 0.018(4) 0.026(4) 0.024(3) 0.010(3) 0.001(3) -0.008(3)
F3 0.012(3) 0.017(3) 0.017(2) -0.001(2) -0.006(2) -0.007(3)
F5 0.025(4) 0.015(3) 0.009(2) 0.002(2) -0.004(2) 0.000(3)
F6 0.017(3) 0.034(4) 0.017(3) -0.001(2) 0.000(2) 0.011(3)
F4 0.021(3) 0.016(3) 0.025(3) 0.001(2) 0.007(3) 0.008(3)
F2 0.018(3) 0.015(3) 0.016(3) 0.000(2) -0.008(3) -0.008(3)
F11 0.036(5) 0.026(3) 0.026(3) -0.013(3) -0.003(3) -0.005(3)
F1 0.033(5) 0.023(3) 0.010(3) -0.006(2) -0.003(2) -0.010(3)
F10 0.022(3) 0.036(4) 0.018(3) 0.009(3) 0.010(3) -0.002(3)

loop_
_atom_type_symbol
_atom_type_description
_atom_type_scat_dispersion_real
_atom_type_scat_dispersion_imag
_atom_type_scat_source
F F 0.0171 0.0103 'International Tables Vol C Tables 4.2.6.8 and 6.1.1.4'
Xe Xe -0.4205 1.9578 'International Tables Vol C Tables 4.2.6.8 and 6.1.1.4'
Bi Bi -4.1077 10.2566 'International Tables Vol C Tables 4.2.6.8 and 6.1.1.4'

loop_
_geom_angle_atom_site_label_1
_geom_angle_atom_site_label_2
_geom_angle_atom_site_label_3
_geom_angle
_geom_angle_site_symmetry_1
_geom_angle_site_symmetry_3
_geom_angle_publ_flag
F12 Bi2 F8 97.1(3) . . ?
F12 Bi2 F10 168.6(3) . . ?
F8 Bi2 F10 94.2(3) . . ?
F12 Bi2 F9 91.0(3) . . ?
F8 Bi2 F9 97.2(3) . . ?
F10 Bi2 F9 89.1(3) . . ?
F12 Bi2 F11 89.0(3) . . ?
F8 Bi2 F11 94.5(3) . . ?
F10 Bi2 F11 88.5(3) . . ?
F9 Bi2 F11 168.2(3) . . ?
F12 Bi2 F7 85.0(2) . . ?
F8 Bi2 F7 177.9(2) . . ?
F10 Bi2 F7 83.8(3) . . ?
F9 Bi2 F7 83.0(2) . . ?
F11 Bi2 F7 85.2(3) . . ?
F4 Bi1 F3 91.8(3) . . ?
F4 Bi1 F6 171.1(3) . . ?
F3 Bi1 F6 92.7(3) . . ?
F4 Bi1 F5 95.6(3) . . ?
F3 Bi1 F5 98.6(2) . . ?
F6 Bi1 F5 91.3(3) . . ?
F4 Bi1 F2 87.6(3) . . ?
F3 Bi1 F2 170.7(2) . . ?
F6 Bi1 F2 86.7(3) . . ?
F5 Bi1 F2 90.7(2) . . ?
F4 Bi1 F7 87.3(2) . . ?
F3 Bi1 F7 89.1(2) . . ?
F6 Bi1 F7 85.1(2) . . ?
F5 Bi1 F7 171.7(3) . . ?
F2 Bi1 F7 81.6(2) . . ?
F1 Xe F2 178.9(3) . . ?
Bi1 F7 Bi2 145.3(3) . . ?
Bi1 F2 Xe 151.3(3) . . ?

loop_
_geom_bond_atom_site_label_1
_geom_bond_atom_site_label_2
_geom_bond_distance
_geom_bond_site_symmetry_2
_geom_bond_publ_flag
Bi2 F12 1.954(6) . ?
Bi2 F8 1.955(6) . ?
Bi2 F10 1.958(6) . ?
Bi2 F9 1.959(5) . ?
Bi2 F11 1.970(6) . ?
Bi2 F7 2.195(6) . ?
Bi1 F4 1.930(6) . ?
Bi1 F3 1.937(5) . ?
Bi1 F6 1.950(6) . ?
Bi1 F5 1.955(5) . ?
Bi1 F2 2.075(6) . ?
Bi1 F7 2.092(5) . ?
Xe F1 1.909(6) . ?
Xe F2 2.253(5) . ?
